data_7203851
loop_
_publ_author_name
'Lang, Jian-Ping'
'Yu, Hong'
'Ji, Shun-Jun'
'Sun, Zhen-Rong'

_publ_section_title
;
 Synthesis, crystal structure and third-order nonlinear optical (NLO)
 properties of a novel tetranuclear organometallic cluster
 [(?5?C5Me5)WS3Au]2
;
_journal_issue 22
_journal_name_full 'Physical Chemistry Chemical Physics'
_journal_page_first 5127
_journal_paper_doi 10.1039/b308806e
_journal_volume 5
_journal_year 2003
_chemical_formula_moiety 'C20 H30 Au2 S6 W2 '
_chemical_formula_sum 'C20 H30 Au2 S6 W2'
_chemical_formula_weight 1224.48
_space_group_IT_number 14
_symmetry_cell_setting monoclinic
_symmetry_Int_Tables_number 14
_symmetry_space_group_name_Hall '-P 2yab'
_symmetry_space_group_name_H-M 'P 1 21/a 1'
_cell_angle_alpha 90
_cell_angle_beta 107.43(2)
_cell_angle_gamma 90
_cell_formula_units_Z 4
_cell_length_a 17.123(4)
_cell_length_b 9.373(3)
_cell_length_c 18.019(4)
_cell_measurement_reflns_used 25
_cell_measurement_temperature 296.2
_cell_measurement_theta_max 12.5
_cell_measurement_theta_min 11.1
_cell_volume 2759.2(13)
_computing_cell_refinement 'MSC/AFC Diffractometer Control'
_computing_data_collection 'MSC/AFC Diffractometer Control'
_computing_data_reduction 'teXsan Ver. 1.10'
_computing_publication_material 'teXsan Ver. 1.10'
_computing_structure_refinement 'teXsan Ver. 1.10'
_computing_structure_solution SIR92
_diffrn_measured_fraction_theta_full 2.00
_diffrn_measured_fraction_theta_max 2.00
_diffrn_measurement_device_type 'Rigaku AFC7R'
_diffrn_measurement_method \w-2\q
_diffrn_radiation_type 'Mo K\a'
_diffrn_radiation_wavelength 0.7107
_diffrn_reflns_av_R_equivalents 0.050
_diffrn_reflns_limit_h_max 20
_diffrn_reflns_limit_h_min -18
_diffrn_reflns_limit_k_max 11
_diffrn_reflns_limit_k_min 0
_diffrn_reflns_limit_l_max 0
_diffrn_reflns_limit_l_min -21
_diffrn_reflns_number 5022
_diffrn_reflns_theta_full 25.00
_diffrn_reflns_theta_max 25.00
_diffrn_standards_decay_% 2.96
_diffrn_standards_interval_count 150
_diffrn_standards_number 3
_exptl_absorpt_coefficient_mu 19.374
_exptl_absorpt_correction_T_max 0.143
_exptl_absorpt_correction_T_min 0.042
_exptl_absorpt_correction_type psi-scan
_exptl_absorpt_process_details '(North, Phillips & Mathews, 1968)'
_exptl_crystal_colour brown
_exptl_crystal_density_diffrn 2.947
_exptl_crystal_density_method 'not measured'
_exptl_crystal_description prism
_exptl_crystal_F_000 2208.00
_exptl_crystal_size_max 0.250
_exptl_crystal_size_mid 0.150
_exptl_crystal_size_min 0.100
_refine_diff_density_max 1.75
_refine_diff_density_min -1.28
_refine_ls_extinction_method none
_refine_ls_goodness_of_fit_ref 1.552
_refine_ls_hydrogen_treatment noref
_refine_ls_number_parameters 289
_refine_ls_number_reflns 2644
_refine_ls_R_factor_gt 0.0476
_refine_ls_shift/su_max 0.0030
_refine_ls_structure_factor_coef F
_refine_ls_weighting_details 'w == 1/[\s^2^(Fo) + 0.00022|Fo|^2^]'
_refine_ls_weighting_scheme calc
_refine_ls_wR_factor_ref 0.0514
_reflns_number_gt 2644
_reflns_number_total 4856
_reflns_threshold_expression F^2^>2.0\s(F^2^)
_cod_data_source_file 215196.txt
_cod_data_source_block '[Cp*WS3Au]2'
_cod_original_formula_sum 'C20 H30 Au2 S6 W2 '
_cod_database_code 7203851

loop_
_symmetry_equiv_pos_as_xyz
x,y,z
1/2-x,1/2+y,-z
-x,-y,-z
1/2+x,1/2-y,z

loop_
_atom_site_label
_atom_site_type_symbol
_atom_site_fract_x
_atom_site_fract_y
_atom_site_fract_z
_atom_site_U_iso_or_equiv
_atom_site_adp_type
_atom_site_occupancy
_atom_site_calc_flag
_atom_site_refinement_flags
_atom_site_disorder_assembly
_atom_site_disorder_group
Au(1a) Au 0.70218(9) -0.1773(2) 0.23254(8) 0.0595(4) Uani 0.90 d P . .
Au(1b) Au 0.697(1) -0.104(1) 0.254(1) 0.084(5) Uani 0.10 d P . .
Au(2a) Au 0.5931(1) 0.0376(2) 0.2592(1) 0.0779(7) Uani 0.60 d P . .
Au(2b) Au 0.5333(2) -0.0658(3) 0.2106(2) 0.089(1) Uani 0.40 d P . .
W(1) W 0.67326(6) 0.11812(9) 0.15094(5) 0.0395(3) Uani 1.00 d . . .
W(2) W 0.57589(6) -0.26002(9) 0.34486(5) 0.0386(3) Uani 1.00 d . . .
S(1) S 0.7177(7) -0.0921(8) 0.1200(4) 0.120(4) Uani 1.00 d . . .
S(2) S 0.7266(4) 0.1523(7) 0.2767(3) 0.056(2) Uani 1.00 d . . .
S(3) S 0.5378(4) 0.095(1) 0.1267(4) 0.105(3) Uani 1.00 d . . .
S(4) S 0.5672(5) -0.0298(6) 0.3711(3) 0.069(2) Uani 1.00 d . . .
S(5) S 0.4936(4) -0.2970(8) 0.2279(3) 0.071(2) Uani 1.00 d . . .
S(6) S 0.7039(4) -0.3046(7) 0.3403(3) 0.058(2) Uani 1.00 d . . .
C(1) C 0.666(1) 0.361(2) 0.1139(9) 0.037(6) Uani 1.00 d . . .
C(2) C 0.749(2) 0.321(2) 0.140(1) 0.050(7) Uani 1.00 d . . .
C(3) C 0.769(2) 0.221(2) 0.091(1) 0.062(9) Uani 1.00 d . . .
C(4) C 0.691(2) 0.193(3) 0.029(1) 0.056(8) Uani 1.00 d . . .
C(5) C 0.631(1) 0.282(2) 0.044(1) 0.044(7) Uani 1.00 d . . .
C(6) C 0.620(2) 0.471(3) 0.144(1) 0.075(9) Uani 1.00 d . . .
C(7) C 0.814(2) 0.394(3) 0.204(1) 0.09(1) Uani 1.00 d . . .
C(8) C 0.852(2) 0.162(3) 0.099(2) 0.10(1) Uani 1.00 d . . .
C(9) C 0.682(2) 0.103(3) -0.042(1) 0.069(9) Uani 1.00 d . . .
C(10) C 0.550(2) 0.301(3) -0.011(1) 0.074(9) Uani 1.00 d . . .
C(11) C 0.580(2) -0.298(2) 0.481(1) 0.052(8) Uani 1.00 d . . .
C(12) C 0.628(1) -0.401(2) 0.463(1) 0.042(7) Uani 1.00 d . . .
C(13) C 0.583(1) -0.489(2) 0.403(1) 0.046(7) Uani 1.00 d . . .
C(14) C 0.497(2) -0.438(3) 0.381(1) 0.062(8) Uani 1.00 d . . .
C(15) C 0.497(1) -0.309(3) 0.429(1) 0.055(8) Uani 1.00 d . . .
C(16) C 0.607(2) -0.179(3) 0.544(1) 0.08(1) Uani 1.00 d . . .
C(17) C 0.714(2) -0.429(3) 0.508(1) 0.08(1) Uani 1.00 d . . .
C(18) C 0.605(2) -0.622(3) 0.369(1) 0.09(1) Uani 1.00 d . . .
C(19) C 0.422(2) -0.504(4) 0.334(2) 0.13(1) Uani 1.00 d . . .
C(20) C 0.422(2) -0.231(4) 0.426(2) 0.12(1) Uani 1.00 d . . .
H(1) H 0.6546 0.5106 0.1919 0.0899 Uiso 1.00 calc . . .
H(2) H 0.6024 0.5470 0.1054 0.0899 Uiso 1.00 calc . . .
H(3) H 0.5718 0.4282 0.1527 0.0899 Uiso 1.00 calc . . .
H(4) H 0.8662 0.3482 0.2106 0.1083 Uiso 1.00 calc . . .
H(5) H 0.8172 0.4935 0.1903 0.1083 Uiso 1.00 calc . . .
H(6) H 0.7995 0.3881 0.2521 0.1083 Uiso 1.00 calc . . .
H(7) H 0.8724 0.1149 0.1486 0.1141 Uiso 1.00 calc . . .
H(8) H 0.8482 0.0942 0.0572 0.1141 Uiso 1.00 calc . . .
H(9) H 0.8884 0.2392 0.0953 0.1141 Uiso 1.00 calc . . .
H(10) H 0.6369 0.0361 -0.0474 0.0823 Uiso 1.00 calc . . .
H(11) H 0.6697 0.1636 -0.0875 0.0823 Uiso 1.00 calc . . .
H(12) H 0.7318 0.0505 -0.0368 0.0823 Uiso 1.00 calc . . .
H(13) H 0.5192 0.3673 0.0101 0.0893 Uiso 1.00 calc . . .
H(14) H 0.5554 0.3380 -0.0597 0.0893 Uiso 1.00 calc . . .
H(15) H 0.5222 0.2096 -0.0206 0.0893 Uiso 1.00 calc . . .
H(16) H 0.6296 -0.2220 0.5950 0.1014 Uiso 1.00 calc . . .
H(17) H 0.6475 -0.1183 0.5326 0.1014 Uiso 1.00 calc . . .
H(18) H 0.5595 -0.1212 0.5444 0.1014 Uiso 1.00 calc . . .
H(19) H 0.7175 -0.4518 0.5612 0.0959 Uiso 1.00 calc . . .
H(20) H 0.7353 -0.5076 0.4849 0.0959 Uiso 1.00 calc . . .
H(21) H 0.7467 -0.3439 0.5073 0.0959 Uiso 1.00 calc . . .
H(22) H 0.5749 -0.7016 0.3813 0.1135 Uiso 1.00 calc . . .
H(23) H 0.5909 -0.6110 0.3131 0.1135 Uiso 1.00 calc . . .
H(24) H 0.6631 -0.6387 0.3905 0.1135 Uiso 1.00 calc . . .
H(25) H 0.3894 -0.5349 0.3667 0.1567 Uiso 1.00 calc . . .
H(26) H 0.3908 -0.4361 0.2958 0.1567 Uiso 1.00 calc . . .
H(27) H 0.4351 -0.5864 0.3069 0.1567 Uiso 1.00 calc . . .
H(28) H 0.4353 -0.1502 0.4612 0.1485 Uiso 1.00 calc . . .
H(29) H 0.3967 -0.1962 0.3732 0.1485 Uiso 1.00 calc . . .
H(30) H 0.3841 -0.2933 0.4406 0.1485 Uiso 1.00 calc . . .

loop_
_atom_site_aniso_label
_atom_site_aniso_U_11
_atom_site_aniso_U_22
_atom_site_aniso_U_33
_atom_site_aniso_U_12
_atom_site_aniso_U_13
_atom_site_aniso_U_23
Au(1a) 0.0627(9) 0.0505(10) 0.0689(8) -0.0014(8) 0.0249(7) 0.0115(8)
Au(1b) 0.11(1) 0.012(6) 0.15(1) -0.002(7) 0.07(1) 0.002(7)
Au(2a) 0.124(2) 0.052(1) 0.079(1) 0.016(1) 0.061(1) 0.014(1)
Au(2b) 0.049(2) 0.069(2) 0.158(3) 0.006(2) 0.042(2) 0.051(2)
W(1) 0.0474(6) 0.0348(5) 0.0376(5) 0.0023(5) 0.0150(4) 0.0061(4)
W(2) 0.0412(6) 0.0352(5) 0.0417(5) 0.0009(5) 0.0161(4) 0.0075(4)
S(1) 0.26(1) 0.052(5) 0.090(6) 0.044(6) 0.109(7) 0.014(4)
S(2) 0.061(4) 0.062(4) 0.042(3) 0.001(4) 0.012(3) 0.005(3)
S(3) 0.055(5) 0.169(9) 0.079(5) -0.026(5) 0.003(4) 0.052(6)
S(4) 0.127(6) 0.036(4) 0.060(4) 0.004(4) 0.051(4) 0.006(3)
S(5) 0.076(5) 0.077(5) 0.047(4) -0.021(4) -0.001(3) 0.007(4)
S(6) 0.053(4) 0.057(4) 0.071(4) 0.005(3) 0.029(3) 0.019(3)
C(1) 0.06(2) 0.03(1) 0.008(9) -0.01(1) -0.012(10) 0.003(9)
C(2) 0.08(2) 0.04(1) 0.02(1) -0.01(1) -0.01(1) 0.01(1)
C(3) 0.09(2) 0.03(1) 0.08(2) -0.01(1) 0.06(2) 0.02(1)
C(4) 0.06(2) 0.06(2) 0.04(1) 0.00(1) 0.02(1) 0.03(1)
C(5) 0.06(2) 0.03(1) 0.05(1) 0.03(1) 0.03(1) 0.02(1)
C(6) 0.09(2) 0.06(2) 0.06(2) 0.02(2) 0.00(1) 0.01(1)
C(7) 0.10(2) 0.08(2) 0.08(2) -0.04(2) 0.03(2) 0.02(2)
C(8) 0.05(2) 0.11(2) 0.13(3) 0.02(2) 0.04(2) -0.01(2)
C(9) 0.10(2) 0.07(2) 0.05(1) 0.00(2) 0.04(1) -0.01(1)
C(10) 0.06(2) 0.08(2) 0.06(2) 0.02(2) 0.00(1) 0.00(2)
C(11) 0.07(2) 0.04(1) 0.05(1) 0.00(1) 0.02(1) 0.01(1)
C(12) 0.04(1) 0.04(1) 0.04(1) 0.02(1) 0.01(1) 0.02(1)
C(13) 0.07(2) 0.03(1) 0.04(1) 0.00(1) 0.02(1) 0.00(1)
C(14) 0.05(2) 0.06(2) 0.06(2) -0.01(1) 0.00(1) 0.02(1)
C(15) 0.05(2) 0.05(2) 0.07(2) -0.01(1) 0.03(1) 0.01(1)
C(16) 0.13(3) 0.06(2) 0.06(2) 0.02(2) 0.03(2) 0.01(2)
C(17) 0.06(2) 0.09(2) 0.09(2) 0.01(2) 0.03(2) 0.02(2)
C(18) 0.17(3) 0.05(2) 0.08(2) 0.03(2) 0.06(2) 0.02(1)
C(19) 0.10(2) 0.17(3) 0.08(2) -0.10(3) -0.03(2) 0.03(2)
C(20) 0.07(2) 0.15(3) 0.18(3) 0.06(2) 0.08(2) 0.09(3)

loop_
_atom_type_symbol
_atom_type_description
_atom_type_scat_dispersion_real
_atom_type_scat_dispersion_imag
_atom_type_scat_source
C C 0.003 0.002
;International Tables for Crystallography
(1992, Vol. C, Tables 4.2.6.8 and 6.1.1.1)
;
H H 0.000 0.000
;International Tables for Crystallography
(1992, Vol. C, Table 6.1.1.2)
;
Au Au -2.013 8.802
;International Tables for Crystallography
(1992, Vol. C, Tables 4.2.6.8 and 6.1.1.1)
;
S S 0.125 0.123
;International Tables for Crystallography
(1992, Vol. C, Tables 4.2.6.8 and 6.1.1.1)
;
W W -0.849 6.872
;International Tables for Crystallography
(1992, Vol. C, Tables 4.2.6.8 and 6.1.1.1)
;

loop_
_geom_angle_atom_site_label_1
_geom_angle_atom_site_label_2
_geom_angle_atom_site_label_3
_geom_angle
_geom_angle_site_symmetry_1
_geom_angle_site_symmetry_2
_geom_angle_site_symmetry_3
_geom_angle_publ_flag
Au(1b) Au(1a) Au(2a) 32(1) . 1_555 1_555 yes
Au(1b) Au(1a) Au(2b) 61(1) . 1_555 1_555 yes
Au(1b) Au(1a) W(1) 55(1) . 1_555 1_555 yes
Au(1b) Au(1a) S(1) 100(1) . 1_555 1_555 yes
Au(1b) Au(1a) S(6) 90(1) . 1_555 1_555 yes
Au(2a) Au(1a) Au(2b) 29.34(8) . 1_555 1_555 yes
Au(2a) Au(1a) W(1) 55.68(5) . 1_555 1_555 yes
Au(2a) Au(1a) S(1) 99.1(2) . 1_555 1_555 yes
Au(2a) Au(1a) S(6) 93.9(2) . 1_555 1_555 yes
Au(2b) Au(1a) W(1) 67.34(6) . 1_555 1_555 yes
Au(2b) Au(1a) S(1) 97.3(3) . 1_555 1_555 yes
Au(2b) Au(1a) S(6) 93.5(2) . 1_555 1_555 yes
W(1) Au(1a) S(1) 46.1(2) . 1_555 1_555 yes
W(1) Au(1a) S(6) 146.4(2) . 1_555 1_555 yes
S(1) Au(1a) S(6) 167.0(3) . 1_555 1_555 yes
Au(1a) Au(1b) Au(2a) 136(1) . 1_555 1_555 yes
Au(1a) Au(1b) Au(2b) 103(1) . 1_555 1_555 yes
Au(1a) Au(1b) W(1) 110(1) . 1_555 1_555 yes
Au(1a) Au(1b) S(1) 61(1) . 1_555 1_555 yes
Au(1a) Au(1b) S(2) 149(1) . 1_555 1_555 yes
Au(1a) Au(1b) S(6) 69.7(10) . 1_555 1_555 yes
Au(2a) Au(1b) Au(2b) 33.5(2) . 1_555 1_555 yes
Au(2a) Au(1b) W(1) 67.6(4) . 1_555 1_555 yes
Au(2a) Au(1b) S(1) 110.6(7) . 1_555 1_555 yes
Au(2a) Au(1b) S(2) 62.6(3) . 1_555 1_555 yes
Au(2a) Au(1b) S(6) 108.5(6) . 1_555 1_555 yes
Au(2b) Au(1b) W(1) 76.9(4) . 1_555 1_555 yes
Au(2b) Au(1b) S(1) 98.6(7) . 1_555 1_555 yes
Au(2b) Au(1b) S(2) 93.5(5) . 1_555 1_555 yes
Au(2b) Au(1b) S(6) 97.8(5) . 1_555 1_555 yes
W(1) Au(1b) S(1) 50.1(3) . 1_555 1_555 yes
W(1) Au(1b) S(2) 49.6(3) . 1_555 1_555 yes
W(1) Au(1b) S(6) 174.6(8) . 1_555 1_555 yes
S(1) Au(1b) S(2) 92.0(5) . 1_555 1_555 yes
S(1) Au(1b) S(6) 130.8(6) . 1_555 1_555 yes
S(2) Au(1b) S(6) 132.7(8) . 1_555 1_555 yes
Au(1a) Au(2a) Au(1b) 10.9(4) . 1_555 1_555 yes
Au(1a) Au(2a) Au(2b) 79.2(1) . 1_555 1_555 yes
Au(1a) Au(2a) W(1) 66.17(5) . 1_555 1_555 yes
Au(1a) Au(2a) S(2) 72.7(2) . 1_555 1_555 yes
Au(1a) Au(2a) S(3) 94.4(2) . 1_555 1_555 yes
Au(1a) Au(2a) S(4) 105.1(2) . 1_555 1_555 yes
Au(1b) Au(2a) Au(2b) 90.1(4) . 1_555 1_555 yes
Au(1b) Au(2a) W(1) 64.5(4) . 1_555 1_555 yes
Au(1b) Au(2a) S(2) 63.1(4) . 1_555 1_555 yes
Au(1b) Au(2a) S(3) 100.1(5) . 1_555 1_555 yes
Au(1b) Au(2a) S(4) 104.0(4) . 1_555 1_555 yes
Au(2b) Au(2a) W(1) 99.2(1) . 1_555 1_555 yes
Au(2b) Au(2a) S(2) 144.1(2) . 1_555 1_555 yes
Au(2b) Au(2a) S(3) 63.7(2) . 1_555 1_555 yes
Au(2b) Au(2a) S(4) 93.3(2) . 1_555 1_555 yes
W(1) Au(2a) S(2) 48.9(1) . 1_555 1_555 yes
W(1) Au(2a) S(3) 50.5(2) . 1_555 1_555 yes
W(1) Au(2a) S(4) 162.8(2) . 1_555 1_555 yes
S(2) Au(2a) S(3) 96.1(2) . 1_555 1_555 yes
S(2) Au(2a) S(4) 115.3(2) . 1_555 1_555 yes
S(3) Au(2a) S(4) 146.6(3) . 1_555 1_555 yes
Au(1a) Au(2b) Au(1b) 15.1(3) . 1_555 1_555 yes
Au(1a) Au(2b) Au(2a) 71.4(1) . 1_555 1_555 yes
Au(1a) Au(2b) W(2) 71.50(7) . 1_555 1_555 yes
Au(1a) Au(2b) S(3) 95.8(2) . 1_555 1_555 yes
Au(1a) Au(2b) S(4) 90.7(2) . 1_555 1_555 yes
Au(1a) Au(2b) S(5) 88.1(2) . 1_555 1_555 yes
Au(1b) Au(2b) Au(2a) 56.4(3) . 1_555 1_555 yes
Au(1b) Au(2b) W(2) 72.6(3) . 1_555 1_555 yes
Au(1b) Au(2b) S(3) 92.5(4) . 1_555 1_555 yes
Au(1b) Au(2b) S(4) 81.0(4) . 1_555 1_555 yes
Au(1b) Au(2b) S(5) 99.0(3) . 1_555 1_555 yes
Au(2a) Au(2b) W(2) 87.8(2) . 1_555 1_555 yes
Au(2a) Au(2b) S(3) 78.0(3) . 1_555 1_555 yes
Au(2a) Au(2b) S(4) 54.6(2) . 1_555 1_555 yes
Au(2a) Au(2b) S(5) 135.0(2) . 1_555 1_555 yes
W(2) Au(2b) S(3) 163.6(2) . 1_555 1_555 yes
W(2) Au(2b) S(4) 45.6(1) . 1_555 1_555 yes
W(2) Au(2b) S(5) 47.3(2) . 1_555 1_555 yes
S(3) Au(2b) S(4) 126.9(3) . 1_555 1_555 yes
S(3) Au(2b) S(5) 145.3(3) . 1_555 1_555 yes
S(4) Au(2b) S(5) 87.3(2) . 1_555 1_555 yes
Au(1a) W(1) Au(1b) 14.0(3) . 1_555 1_555 yes
Au(1a) W(1) Au(2a) 58.15(5) . 1_555 1_555 yes
Au(1a) W(1) S(1) 46.8(2) . 1_555 1_555 yes
Au(1a) W(1) S(2) 71.5(2) . 1_555 1_555 yes
Au(1a) W(1) S(3) 91.0(2) . 1_555 1_555 yes
Au(1a) W(1) C(1) 168.4(4) . 1_555 1_555 yes
Au(1a) W(1) C(2) 138.4(6) . 1_555 1_555 yes
Au(1a) W(1) C(3) 122.2(6) . 1_555 1_555 yes
Au(1a) W(1) C(4) 130.1(6) . 1_555 1_555 yes
Au(1a) W(1) C(5) 156.6(5) . 1_555 1_555 yes
Au(1b) W(1) Au(2a) 47.8(3) . 1_555 1_555 yes
Au(1b) W(1) S(1) 60.3(3) . 1_555 1_555 yes
Au(1b) W(1) S(2) 58.8(4) . 1_555 1_555 yes
Au(1b) W(1) S(3) 89.7(4) . 1_555 1_555 yes
Au(1b) W(1) C(1) 155.4(5) . 1_555 1_555 yes
Au(1b) W(1) C(2) 134.4(6) . 1_555 1_555 yes
Au(1b) W(1) C(3) 128.5(7) . 1_555 1_555 yes
Au(1b) W(1) C(4) 143.5(7) . 1_555 1_555 yes
Au(1b) W(1) C(5) 168.1(7) . 1_555 1_555 yes
Au(2a) W(1) S(1) 102.1(2) . 1_555 1_555 yes
Au(2a) W(1) S(2) 57.4(2) . 1_555 1_555 yes
Au(2a) W(1) S(3) 54.3(2) . 1_555 1_555 yes
Au(2a) W(1) C(1) 117.3(5) . 1_555 1_555 yes
Au(2a) W(1) C(2) 132.4(5) . 1_555 1_555 yes
Au(2a) W(1) C(3) 163.1(7) . 1_555 1_555 yes
Au(2a) W(1) C(4) 159.2(6) . 1_555 1_555 yes
Au(2a) W(1) C(5) 129.8(5) . 1_555 1_555 yes
S(1) W(1) S(2) 108.5(3) . 1_555 1_555 yes
S(1) W(1) S(3) 106.1(4) . 1_555 1_555 yes
S(1) W(1) C(1) 140.4(5) . 1_555 1_555 yes
S(1) W(1) C(2) 117.0(7) . 1_555 1_555 yes
S(1) W(1) C(3) 85.0(6) . 1_555 1_555 yes
S(1) W(1) C(4) 83.3(6) . 1_555 1_555 yes
S(1) W(1) C(5) 113.9(5) . 1_555 1_555 yes
S(2) W(1) S(3) 107.6(3) . 1_555 1_555 yes
S(2) W(1) C(1) 97.0(4) . 1_555 1_555 yes
S(2) W(1) C(2) 84.0(5) . 1_555 1_555 yes
S(2) W(1) C(3) 106.0(7) . 1_555 1_555 yes
S(2) W(1) C(4) 140.3(6) . 1_555 1_555 yes
S(2) W(1) C(5) 131.9(5) . 1_555 1_555 yes
S(3) W(1) C(1) 94.0(6) . 1_555 1_555 yes
S(3) W(1) C(2) 129.1(7) . 1_555 1_555 yes
S(3) W(1) C(3) 138.8(7) . 1_555 1_555 yes
S(3) W(1) C(4) 105.0(6) . 1_555 1_555 yes
S(3) W(1) C(5) 81.9(6) . 1_555 1_555 yes
C(1) W(1) C(2) 35.1(7) . 1_555 1_555 yes
C(1) W(1) C(3) 58.5(8) . 1_555 1_555 yes
C(1) W(1) C(4) 58.3(7) . 1_555 1_555 yes
C(1) W(1) C(5) 34.9(6) . 1_555 1_555 yes
C(2) W(1) C(3) 34.2(7) . 1_555 1_555 yes
C(2) W(1) C(4) 57.6(7) . 1_555 1_555 yes
C(2) W(1) C(5) 57.1(7) . 1_555 1_555 yes
C(3) W(1) C(4) 35.7(7) . 1_555 1_555 yes
C(3) W(1) C(5) 57.8(8) . 1_555 1_555 yes
C(4) W(1) C(5) 34.1(7) . 1_555 1_555 yes
Au(2b) W(2) S(4) 63.8(2) . 1_555 1_555 yes
Au(2b) W(2) S(5) 51.3(2) . 1_555 1_555 yes
Au(2b) W(2) S(6) 95.1(2) . 1_555 1_555 yes
Au(2b) W(2) C(11) 146.8(5) . 1_555 1_555 yes
Au(2b) W(2) C(12) 172.3(5) . 1_555 1_555 yes
Au(2b) W(2) C(13) 152.9(5) . 1_555 1_555 yes
Au(2b) W(2) C(14) 130.2(6) . 1_555 1_555 yes
Au(2b) W(2) C(15) 127.0(6) . 1_555 1_555 yes
S(4) W(2) S(5) 107.1(3) . 1_555 1_555 yes
S(4) W(2) S(6) 108.3(3) . 1_555 1_555 yes
S(4) W(2) C(11) 85.0(5) . 1_555 1_555 yes
S(4) W(2) C(12) 111.9(6) . 1_555 1_555 yes
S(4) W(2) C(13) 141.2(5) . 1_555 1_555 yes
S(4) W(2) C(14) 123.2(7) . 1_555 1_555 yes
S(4) W(2) C(15) 88.1(6) . 1_555 1_555 yes
S(5) W(2) S(6) 106.8(2) . 1_555 1_555 yes
S(5) W(2) C(11) 139.1(6) . 1_555 1_555 yes
S(5) W(2) C(12) 135.8(6) . 1_555 1_555 yes
S(5) W(2) C(13) 102.5(6) . 1_555 1_555 yes
S(5) W(2) C(14) 84.2(6) . 1_555 1_555 yes
S(5) W(2) C(15) 105.1(7) . 1_555 1_555 yes
S(6) W(2) C(11) 105.9(6) . 1_555 1_555 yes
S(6) W(2) C(12) 80.1(5) . 1_555 1_555 yes
S(6) W(2) C(13) 86.0(6) . 1_555 1_555 yes
S(6) W(2) C(14) 121.5(7) . 1_555 1_555 yes
S(6) W(2) C(15) 137.4(6) . 1_555 1_555 yes
C(11) W(2) C(12) 32.5(6) . 1_555 1_555 yes
C(11) W(2) C(13) 56.2(7) . 1_555 1_555 yes
C(11) W(2) C(14) 57.7(8) . 1_555 1_555 yes
C(11) W(2) C(15) 34.9(7) . 1_555 1_555 yes
C(12) W(2) C(13) 33.5(7) . 1_555 1_555 yes
C(12) W(2) C(14) 57.4(7) . 1_555 1_555 yes
C(12) W(2) C(15) 57.4(7) . 1_555 1_555 yes
C(13) W(2) C(14) 36.4(7) . 1_555 1_555 yes
C(13) W(2) C(15) 59.9(8) . 1_555 1_555 yes
C(14) W(2) C(15) 36.5(8) . 1_555 1_555 yes
Au(1a) S(1) Au(1b) 18.0(2) . 1_555 1_555 yes
Au(1a) S(1) W(1) 87.0(2) . 1_555 1_555 yes
Au(1b) S(1) W(1) 69.5(3) . 1_555 1_555 yes
Au(1b) S(2) Au(2a) 54.3(4) . 1_555 1_555 yes
Au(1b) S(2) W(1) 71.5(5) . 1_555 1_555 yes
Au(2a) S(2) W(1) 73.8(2) . 1_555 1_555 yes
Au(2a) S(3) Au(2b) 38.3(1) . 1_555 1_555 yes
Au(2a) S(3) W(1) 75.2(2) . 1_555 1_555 yes
Au(2b) S(3) W(1) 100.5(3) . 1_555 1_555 yes
Au(2a) S(4) Au(2b) 32.2(1) . 1_555 1_555 yes
Au(2a) S(4) W(2) 92.2(2) . 1_555 1_555 yes
Au(2b) S(4) W(2) 70.7(2) . 1_555 1_555 yes
Au(2b) S(5) W(2) 81.4(2) . 1_555 1_555 yes
Au(1a) S(6) Au(1b) 19.3(3) . 1_555 1_555 yes
Au(1a) S(6) W(2) 99.8(2) . 1_555 1_555 yes
Au(1b) S(6) W(2) 91.1(4) . 1_555 1_555 yes
W(1) C(1) C(2) 71(1) . 1_555 1_555 yes
W(1) C(1) C(5) 74(1) . 1_555 1_555 yes
W(1) C(1) C(6) 123(1) . 1_555 1_555 yes
C(2) C(1) C(5) 105(1) . 1_555 1_555 yes
C(2) C(1) C(6) 130(1) . 1_555 1_555 yes
C(5) C(1) C(6) 123(1) . 1_555 1_555 yes
W(1) C(2) C(1) 73(1) . 1_555 1_555 yes
W(1) C(2) C(3) 76(1) . 1_555 1_555 yes
W(1) C(2) C(7) 127(1) . 1_555 1_555 yes
C(1) C(2) C(3) 111(2) . 1_555 1_555 yes
C(1) C(2) C(7) 125(2) . 1_555 1_555 yes
C(3) C(2) C(7) 121(2) . 1_555 1_555 yes
W(1) C(3) C(2) 69(1) . 1_555 1_555 yes
W(1) C(3) C(4) 71(1) . 1_555 1_555 yes
W(1) C(3) C(8) 124(1) . 1_555 1_555 yes
C(2) C(3) C(4) 105(2) . 1_555 1_555 yes
C(2) C(3) C(8) 126(2) . 1_555 1_555 yes
C(4) C(3) C(8) 128(2) . 1_555 1_555 yes
W(1) C(4) C(3) 72(1) . 1_555 1_555 yes
W(1) C(4) C(5) 72(1) . 1_555 1_555 yes
W(1) C(4) C(9) 126(1) . 1_555 1_555 yes
C(3) C(4) C(5) 107(2) . 1_555 1_555 yes
C(3) C(4) C(9) 125(2) . 1_555 1_555 yes
C(5) C(4) C(9) 126(2) . 1_555 1_555 yes
W(1) C(5) C(1) 71(1) . 1_555 1_555 yes
W(1) C(5) C(4) 73(1) . 1_555 1_555 yes
W(1) C(5) C(10) 128(1) . 1_555 1_555 yes
C(1) C(5) C(4) 109(2) . 1_555 1_555 yes
C(1) C(5) C(10) 126(1) . 1_555 1_555 yes
C(4) C(5) C(10) 123(2) . 1_555 1_555 yes
W(2) C(11) C(12) 72(1) . 1_555 1_555 yes
W(2) C(11) C(15) 68(1) . 1_555 1_555 yes
W(2) C(11) C(16) 122(1) . 1_555 1_555 yes
C(12) C(11) C(15) 109(2) . 1_555 1_555 yes
C(12) C(11) C(16) 127(2) . 1_555 1_555 yes
C(15) C(11) C(16) 122(2) . 1_555 1_555 yes
W(2) C(12) C(11) 74(1) . 1_555 1_555 yes
W(2) C(12) C(13) 71(1) . 1_555 1_555 yes
W(2) C(12) C(17) 127(1) . 1_555 1_555 yes
C(11) C(12) C(13) 111(1) . 1_555 1_555 yes
C(11) C(12) C(17) 124(2) . 1_555 1_555 yes
C(13) C(12) C(17) 123(2) . 1_555 1_555 yes
W(2) C(13) C(12) 75(1) . 1_555 1_555 yes
W(2) C(13) C(14) 70(1) . 1_555 1_555 yes
W(2) C(13) C(18) 123(1) . 1_555 1_555 yes
C(12) C(13) C(14) 106(1) . 1_555 1_555 yes
C(12) C(13) C(18) 131(2) . 1_555 1_555 yes
C(14) C(13) C(18) 121(2) . 1_555 1_555 yes
W(2) C(14) C(13) 72(1) . 1_555 1_555 yes
W(2) C(14) C(15) 71(1) . 1_555 1_555 yes
W(2) C(14) C(19) 128(1) . 1_555 1_555 yes
C(13) C(14) C(15) 106(1) . 1_555 1_555 yes
C(13) C(14) C(19) 130(2) . 1_555 1_555 yes
C(15) C(14) C(19) 122(2) . 1_555 1_555 yes
W(2) C(15) C(11) 76(1) . 1_555 1_555 yes
W(2) C(15) C(14) 71(1) . 1_555 1_555 yes
W(2) C(15) C(20) 122(1) . 1_555 1_555 yes
C(11) C(15) C(14) 105(2) . 1_555 1_555 yes
C(11) C(15) C(20) 131(2) . 1_555 1_555 yes
C(14) C(15) C(20) 122(2) . 1_555 1_555 yes

loop_
_geom_bond_atom_site_label_1
_geom_bond_atom_site_label_2
_geom_bond_distance
_geom_bond_site_symmetry_1
_geom_bond_site_symmetry_2
_geom_bond_publ_flag
Au(1a) Au(1b) 0.80(1) . . yes
Au(1a) Au(2a) 2.883(2) . . yes
Au(1a) Au(2b) 2.988(3) . . yes
Au(1a) W(1) 3.105(2) . . yes
Au(1a) S(1) 2.267(7) . . yes
Au(1a) S(6) 2.272(6) . . yes
Au(1b) Au(2a) 2.25(1) . . yes
Au(1b) Au(2b) 2.70(2) . . yes
Au(1b) W(1) 2.74(1) . . yes
Au(1b) S(1) 2.54(2) . . yes
Au(1b) S(2) 2.47(1) . . yes
Au(1b) S(6) 2.42(1) . . yes
Au(2a) Au(2b) 1.490(4) . . yes
Au(2a) W(1) 2.803(2) . . yes
Au(2a) S(2) 2.459(7) . . yes
Au(2a) S(3) 2.353(7) . . yes
Au(2a) S(4) 2.280(6) . . yes
Au(2b) W(2) 2.940(3) . . yes
Au(2b) S(3) 2.156(8) . . yes
Au(2b) S(4) 2.794(7) . . yes
Au(2b) S(5) 2.319(7) . . yes
W(1) S(1) 2.242(7) . . yes
W(1) S(2) 2.198(6) . . yes
W(1) S(3) 2.238(7) . . yes
W(1) C(1) 2.36(2) . . yes
W(1) C(2) 2.35(2) . . yes
W(1) C(3) 2.43(2) . . yes
W(1) C(4) 2.41(2) . . yes
W(1) C(5) 2.40(2) . . yes
W(2) S(4) 2.224(6) . . yes
W(2) S(5) 2.184(6) . . yes
W(2) S(6) 2.257(6) . . yes
W(2) C(11) 2.46(2) . . yes
W(2) C(12) 2.43(2) . . yes
W(2) C(13) 2.38(2) . . yes
W(2) C(14) 2.36(2) . . yes
W(2) C(15) 2.36(2) . . yes
C(1) C(2) 1.42(3) . . yes
C(1) C(5) 1.43(3) . . yes
C(1) C(6) 1.50(3) . . yes
C(2) C(3) 1.41(3) . . yes
C(2) C(7) 1.50(3) . . yes
C(3) C(4) 1.48(3) . . yes
C(3) C(8) 1.48(3) . . yes
C(4) C(5) 1.41(3) . . yes
C(4) C(9) 1.50(3) . . yes
C(5) C(10) 1.45(3) . . yes
C(11) C(12) 1.37(3) . . yes
C(11) C(15) 1.45(3) . . yes
C(11) C(16) 1.57(3) . . yes
C(12) C(13) 1.39(3) . . yes
C(12) C(17) 1.49(3) . . yes
C(13) C(14) 1.48(3) . . yes
C(13) C(18) 1.49(3) . . yes
C(14) C(15) 1.48(3) . . yes
C(14) C(19) 1.46(3) . . yes
C(15) C(20) 1.47(3) . . yes
